data_2235774
loop_
_publ_author_name
'Froschauer, Barbara'
'Weil, Matthias'

_publ_section_title
;
 Melaminium hydrogen malonate
;
_journal_coeditor_code CV5323
_journal_issue 8
_journal_name_full 'Acta Crystallographica Section E'
_journal_page_first o2553
_journal_page_last o2554
_journal_paper_doi 10.1107/S1600536812033016
_journal_volume 68
_journal_year 2012
_chemical_formula_iupac 'C3 H7 N6 +, C3 H3 O4 -'
_chemical_formula_moiety 'C3 H7 N6 +, C3 H3 O4 -'
_chemical_formula_sum 'C6 H10 N6 O4'
_chemical_formula_weight 230.20
_chemical_name_common 'Melaminium hydrogen malonate'
_chemical_name_systematic
;
2,4,6-Triamino-1,3,5-triazin-1-ium 2-carboxyethanoate
;
_space_group_IT_number 2
_symmetry_cell_setting triclinic
_symmetry_space_group_name_Hall '-P 1'
_symmetry_space_group_name_H-M 'P -1'
_atom_sites_solution_hydrogens geom
_atom_sites_solution_primary direct
_atom_sites_solution_secondary difmap
_audit_creation_method SHELXL-97
_cell_angle_alpha 100.206(5)
_cell_angle_beta 98.014(5)
_cell_angle_gamma 106.534(5)
_cell_formula_units_Z 2
_cell_length_a 5.1996(15)
_cell_length_b 7.499(2)
_cell_length_c 13.119(4)
_cell_measurement_reflns_used 950
_cell_measurement_temperature 293(2)
_cell_measurement_theta_max 25.641
_cell_measurement_theta_min 2.911
_cell_volume 472.8(2)
_computing_cell_refinement 'SAINT (Siemens, 1996)'
_computing_data_collection 'SMART (Siemens, 1996)'
_computing_data_reduction 'SAINT (Siemens, 1996)'
_computing_molecular_graphics 'Mercury (Macrae <i>et al.</i>, 2006) and ATOMS (Dowty, 2006)'
_computing_publication_material 'publCIF (Westrip, 2010)'
_computing_structure_refinement 'SHELXL97 (Sheldrick, 2008)'
_computing_structure_solution 'SHELXS97 (Sheldrick, 2008)'
_diffrn_ambient_temperature 293(2)
_diffrn_measured_fraction_theta_full 0.987
_diffrn_measured_fraction_theta_max 0.987
_diffrn_measurement_device_type 'Siemens SMART CCD'
_diffrn_measurement_method '\w scans'
_diffrn_radiation_monochromator graphite
_diffrn_radiation_source 'fine-focus sealed tube'
_diffrn_radiation_type MoK\a
_diffrn_radiation_wavelength 0.71073
_diffrn_reflns_av_R_equivalents 0.0777
_diffrn_reflns_av_sigmaI/netI 0.1082
_diffrn_reflns_limit_h_max 6
_diffrn_reflns_limit_h_min -6
_diffrn_reflns_limit_k_max 10
_diffrn_reflns_limit_k_min -10
_diffrn_reflns_limit_l_max 17
_diffrn_reflns_limit_l_min -17
_diffrn_reflns_number 4807
_diffrn_reflns_theta_full 28.52
_diffrn_reflns_theta_max 28.52
_diffrn_reflns_theta_min 2.91
_diffrn_standards_number 0
_exptl_absorpt_coefficient_mu 0.137
_exptl_absorpt_correction_type none
_exptl_crystal_colour colourless
_exptl_crystal_density_diffrn 1.617
_exptl_crystal_density_method 'not measured'
_exptl_crystal_description irregular
_exptl_crystal_F_000 240
_exptl_crystal_size_max 0.23
_exptl_crystal_size_mid 0.18
_exptl_crystal_size_min 0.12
_refine_diff_density_max 0.228
_refine_diff_density_min -0.232
_refine_ls_extinction_coef 0.058(10)
_refine_ls_extinction_expression Fc^*^=kFc[1+0.001xFc^2^\l^3^/sin(2\q)]^-1/4^
_refine_ls_extinction_method 'SHELXL97 (Sheldrick, 2008)'
_refine_ls_goodness_of_fit_ref 0.890
_refine_ls_hydrogen_treatment mixed
_refine_ls_matrix_type full
_refine_ls_number_parameters 150
_refine_ls_number_reflns 2354
_refine_ls_number_restraints 0
_refine_ls_restrained_S_all 0.890
_refine_ls_R_factor_all 0.1023
_refine_ls_R_factor_gt 0.0419
_refine_ls_shift/su_max 0.000
_refine_ls_shift/su_mean 0.000
_refine_ls_structure_factor_coef Fsqd
_refine_ls_weighting_details 'calc w=1/[\s^2^(Fo^2^)+(0.0380P)^2^+0.0000P] where P=(Fo^2^+2Fc^2^)/3'
_refine_ls_weighting_scheme calc
_refine_ls_wR_factor_gt 0.0895
_refine_ls_wR_factor_ref 0.1047
_reflns_number_gt 1190
_reflns_number_total 2354
_reflns_threshold_expression I>2sigma(I)
_cod_data_source_file cv5323.cif
_cod_data_source_block I
_cod_original_cell_volume 472.7(2)
_cod_database_code 2235774
_cod_database_fobs_code 2235774

loop_
_symmetry_equiv_pos_as_xyz
'x, y, z'
'-x, -y, -z'

loop_
_atom_site_type_symbol
_atom_site_label
_atom_site_fract_x
_atom_site_fract_y
_atom_site_fract_z
_atom_site_U_iso_or_equiv
_atom_site_adp_type
_atom_site_calc_flag
_atom_site_refinement_flags
_atom_site_occupancy
_atom_site_symmetry_multiplicity
H H10 1.131(4) 0.844(3) 0.9236(18) 0.068(7) Uiso d . 1 1
O O1 1.0512(3) 0.8287(2) 0.84785(11) 0.0556(5) Uani d . 1 1
N N1 0.2299(3) 0.7179(2) 0.29981(11) 0.0321(4) Uani d . 1 1
H H1 0.1159 0.6950 0.2412 0.038 Uiso calc R 1 1
N N2 0.3254(3) 0.6667(2) 0.47008(11) 0.0313(4) Uani d . 1 1
O O2 0.6330(3) 0.6777(2) 0.75923(10) 0.0490(4) Uani d . 1 1
N N3 0.6677(3) 0.8814(2) 0.40391(11) 0.0322(4) Uani d . 1 1
N N4 -0.0943(3) 0.5082(2) 0.36078(11) 0.0385(4) Uani d . 1 1
H H3 -0.1474 0.4505 0.4089 0.046 Uiso calc R 1 1
H H2 -0.2036 0.4858 0.3011 0.046 Uiso calc R 1 1
C C1 0.1545(3) 0.6307(2) 0.37848(13) 0.0294(4) Uani d . 1 1
C C3 0.4874(3) 0.8417(2) 0.31493(14) 0.0311(4) Uani d . 1 1
C C5 0.7245(4) 0.6701(3) 0.94033(14) 0.0429(5) Uani d . 1 1
H H8 0.6323 0.5333 0.9229 0.051 Uiso calc R 1 1
H H9 0.5920 0.7311 0.9605 0.051 Uiso calc R 1 1
C C2 0.5776(3) 0.7909(2) 0.47902(13) 0.0288(4) Uani d . 1 1
N N6 0.5500(3) 0.9219(2) 0.23620(11) 0.0452(5) Uani d . 1 1
H H6 0.7104 1.0015 0.2423 0.054 Uiso calc R 1 1
H H7 0.4304 0.8946 0.1787 0.054 Uiso calc R 1 1
N N5 0.7554(3) 0.8292(2) 0.56860(11) 0.0387(4) Uani d . 1 1
H H4 0.7090 0.7756 0.6190 0.046 Uiso calc R 1 1
H H5 0.9175 0.9078 0.5766 0.046 Uiso calc R 1 1
C C6 0.7986(3) 0.7256(3) 0.84124(14) 0.0337(5) Uani d . 1 1
O O4 0.8950(3) 0.6463(2) 1.11234(10) 0.0585(5) Uani d . 1 1
C C4 0.9489(4) 0.7151(3) 1.03630(15) 0.0394(5) Uani d . 1 1
O O3 1.1859(2) 0.8250(2) 1.03379(10) 0.0528(4) Uani d . 1 1

loop_
_atom_site_aniso_label
_atom_site_aniso_U_11
_atom_site_aniso_U_22
_atom_site_aniso_U_33
_atom_site_aniso_U_12
_atom_site_aniso_U_13
_atom_site_aniso_U_23
O1 0.0362(8) 0.0771(11) 0.0396(9) -0.0090(7) 0.0065(7) 0.0240(8)
N1 0.0280(8) 0.0396(9) 0.0232(8) 0.0021(7) 0.0000(6) 0.0118(7)
N2 0.0264(8) 0.0365(9) 0.0258(8) 0.0008(7) 0.0023(6) 0.0110(7)
O2 0.0391(8) 0.0689(10) 0.0324(8) 0.0037(7) 0.0010(6) 0.0218(7)
N3 0.0280(8) 0.0395(9) 0.0275(8) 0.0042(6) 0.0043(6) 0.0153(7)
N4 0.0290(8) 0.0480(10) 0.0293(9) -0.0025(7) -0.0005(7) 0.0152(7)
C1 0.0274(9) 0.0309(10) 0.0273(10) 0.0048(8) 0.0050(8) 0.0075(8)
C3 0.0284(10) 0.0324(10) 0.0307(11) 0.0055(8) 0.0061(8) 0.0098(8)
C5 0.0295(10) 0.0590(13) 0.0356(11) 0.0024(9) 0.0034(8) 0.0208(10)
C2 0.0253(9) 0.0306(10) 0.0281(10) 0.0065(8) 0.0017(8) 0.0077(8)
N6 0.0338(9) 0.0611(11) 0.0309(9) -0.0052(8) 0.0003(7) 0.0232(8)
N5 0.0307(8) 0.0493(10) 0.0286(9) -0.0019(7) -0.0002(7) 0.0183(7)
C6 0.0288(10) 0.0397(11) 0.0312(11) 0.0064(8) 0.0044(9) 0.0132(9)
O4 0.0481(9) 0.0789(11) 0.0345(8) -0.0047(8) -0.0037(7) 0.0274(8)
C4 0.0344(11) 0.0459(12) 0.0330(11) 0.0065(9) 0.0033(8) 0.0100(9)
O3 0.0327(8) 0.0700(10) 0.0404(9) -0.0041(7) -0.0012(6) 0.0140(7)

loop_
_atom_type_symbol
_atom_type_description
_atom_type_scat_dispersion_real
_atom_type_scat_dispersion_imag
_atom_type_scat_source
C C 0.0033 0.0016 'International Tables Vol C Tables 4.2.6.8 and 6.1.1.4'
H H 0.0000 0.0000 'International Tables Vol C Tables 4.2.6.8 and 6.1.1.4'
N N 0.0061 0.0033 'International Tables Vol C Tables 4.2.6.8 and 6.1.1.4'
O O 0.0106 0.0060 'International Tables Vol C Tables 4.2.6.8 and 6.1.1.4'

loop_
_geom_angle_atom_site_label_1
_geom_angle_atom_site_label_2
_geom_angle_atom_site_label_3
_geom_angle
C6 O1 H10 101.7(12)
C3 N1 C1 119.22(15)
C3 N1 H1 120.4
C1 N1 H1 120.4
C1 N2 C2 115.93(15)
C3 N3 C2 115.32(15)
C1 N4 H3 120.0
C1 N4 H2 120.0
H3 N4 H2 120.0
N4 C1 N2 120.72(15)
N4 C1 N1 117.93(15)
N2 C1 N1 121.35(15)
N6 C3 N3 121.03(15)
N6 C3 N1 116.77(15)
N3 C3 N1 122.21(15)
C6 C5 C4 118.87(15)
C6 C5 H8 107.6
C4 C5 H8 107.6
C6 C5 H9 107.6
C4 C5 H9 107.6
H8 C5 H9 107.0
N5 C2 N2 117.92(16)
N5 C2 N3 116.12(15)
N2 C2 N3 125.96(15)
C3 N6 H6 120.0
C3 N6 H7 120.0
H6 N6 H7 120.0
C2 N5 H4 120.0
C2 N5 H5 120.0
H4 N5 H5 120.0
O2 C6 O1 121.35(17)
O2 C6 C5 121.91(16)
O1 C6 C5 116.74(16)
O4 C4 O3 123.80(18)
O4 C4 C5 118.79(17)
O3 C4 C5 117.40(17)
C4 O3 H10 98.9(8)

loop_
_geom_bond_atom_site_label_1
_geom_bond_atom_site_label_2
_geom_bond_distance
O1 C6 1.303(2)
O1 H10 0.99(2)
N1 C3 1.359(2)
N1 C1 1.361(2)
N1 H1 0.8600
N2 C1 1.326(2)
N2 C2 1.351(2)
O2 C6 1.207(2)
N3 C3 1.320(2)
N3 C2 1.355(2)
N4 C1 1.318(2)
N4 H3 0.8600
N4 H2 0.8600
C3 N6 1.318(2)
C5 C6 1.501(2)
C5 C4 1.509(3)
C5 H8 0.9700
C5 H9 0.9700
C2 N5 1.321(2)
N6 H6 0.8600
N6 H7 0.8600
N5 H4 0.8600
N5 H5 0.8600
O4 C4 1.232(2)
C4 O3 1.281(2)
O3 H10 1.47(2)

loop_
_geom_hbond_atom_site_label_D
_geom_hbond_atom_site_label_H
_geom_hbond_atom_site_label_A
_geom_hbond_site_symmetry_A
_geom_hbond_distance_DH
_geom_hbond_distance_HA
_geom_hbond_distance_DA
_geom_hbond_angle_DHA
N1 H1 O4 1_454 0.86 1.82 2.6785(19) 175.9
N4 H2 O2 2_566 0.86 2.17 2.8350(19) 133.6
N4 H3 N2 2_566 0.86 2.14 2.994(2) 170.6
N5 H4 O2 . 0.86 2.14 2.998(2) 171.9
N5 H5 N3 2_776 0.86 2.23 3.091(2) 178.2
N6 H6 O1 2_776 0.86 2.15 2.8592(19) 140.2
N6 H7 O3 1_454 0.86 2.02 2.880(2) 172.9
O1 H10 O3 . 1.00(2) 1.47(2) 2.450(2) 165(2)

loop_
_cod_related_entry_id
_cod_related_entry_database
_cod_related_entry_code
1 ChemSpider 30657948
